data_2243777
loop_
_publ_author_name
'Mohamed, Shaaban K.'
'Said, Awad I.'
'Mague, Joel T.'
'El-Emary, Talaat I.'
'Akkurt, Mehmet'
'Elgarhy, Sahar M. I.'

_publ_section_title
;
 Crystal structure and Hirshfeld surface analysis of
 (3<i>S</i>,3a<i>R</i>,6a<i>S</i>)-3-(1,3-diphenyl-1<i>H</i>-pyrazol-4-yl)-5-(4-methoxyphenyl)-2-phenyl-3,3a,4,5,6,6a-hexahydro-2<i>H</i>-pyrrolo[3,4-<i>d</i>][1,2]oxazole-4,6-dione
;
_journal_coeditor_code EX2041
_journal_issue 4
_journal_name_full 'Acta Crystallographica Section E'
_journal_page_first 356
_journal_page_last 359
_journal_paper_doi 10.1107/S2056989021002358
_journal_volume 77
_journal_year 2021
_chemical_formula_iupac 'C33 H26 N4 O4'
_chemical_formula_moiety 'C33 H26 N4 O4'
_chemical_formula_sum 'C33 H26 N4 O4'
_chemical_formula_weight 542.58
_chemical_name_systematic
(3<i>S</i>,3a<i>R</i>,6a<i>S</i>)-3-(1,3-Diphenyl-1<i>H</i>-pyrazol-4-yl)-5-(4-methoxyphenyl)-2-phenyl-3,3a,4,5,6,6a-hexahydro-2<i>H</i>-pyrrolo[3,4-<i>d</i>][1,2]oxazole-4,6-dione
_space_group_crystal_system triclinic
_space_group_IT_number 2
_space_group_name_Hall '-P 1'
_space_group_name_H-M_alt 'P -1'
_atom_sites_solution_hydrogens difmap
_atom_sites_solution_primary direct
_atom_sites_solution_secondary difmap
_audit_creation_method SHELXL-2016/6
_cell_angle_alpha 73.5670(10)
_cell_angle_beta 74.6130(10)
_cell_angle_gamma 64.2180(10)
_cell_formula_units_Z 2
_cell_length_a 11.5014(3)
_cell_length_b 11.5340(3)
_cell_length_c 11.7878(3)
_cell_measurement_reflns_used 8367
_cell_measurement_temperature 150(2)
_cell_measurement_theta_max 71.9679
_cell_measurement_theta_min 3.9640
_cell_volume 1332.10(6)
_computing_cell_refinement
;
<i>SAINT</i> (Bruker, 2016)
;
_computing_data_collection
;
<i>APEX3</i> (Bruker, 2016)
;
_computing_data_reduction
;
<i>SAINT</i>  (Bruker, 2016)
;
_computing_molecular_graphics
;
<i>DIAMOND</i> (Brandenburg & Putz, 2012)
;
_computing_publication_material
;
<i>SHELXTL</i> (Sheldrick, 2008)
;
_computing_structure_refinement
;
<i>SHELXL2016/6</i>  (Sheldrick, 2015<i>b</i>)
;
_computing_structure_solution
;
<i>SHELXT</i> (Sheldrick, 2015<i>a</i>)
;
_diffrn_ambient_temperature 150(2)
_diffrn_detector_area_resol_mean 10.4167
_diffrn_measured_fraction_theta_full 0.965
_diffrn_measured_fraction_theta_max 0.943
_diffrn_measurement_device_type 'Bruker D8 VENTURE PHOTON 100 CMOS'
_diffrn_measurement_method '\w scans'
_diffrn_radiation_monochromator mirror
_diffrn_radiation_type CuK\a
_diffrn_radiation_wavelength 1.54178
_diffrn_reflns_av_R_equivalents 0.0267
_diffrn_reflns_av_unetI/netI 0.0347
_diffrn_reflns_limit_h_max 14
_diffrn_reflns_limit_h_min -14
_diffrn_reflns_limit_k_max 13
_diffrn_reflns_limit_k_min -14
_diffrn_reflns_limit_l_max 14
_diffrn_reflns_limit_l_min -13
_diffrn_reflns_number 10211
_diffrn_reflns_theta_full 68.000
_diffrn_reflns_theta_max 71.961
_diffrn_reflns_theta_min 3.964
_diffrn_source 'INCOATEC I\mS micro--focus source'
_exptl_absorpt_coefficient_mu 0.734
_exptl_absorpt_correction_T_max 0.96
_exptl_absorpt_correction_T_min 0.86
_exptl_absorpt_correction_type multi-scan
_exptl_absorpt_process_details
;
(<i>SADABS</i>; Bruker, 2016)
;
_exptl_crystal_colour colourless
_exptl_crystal_density_diffrn 1.353
_exptl_crystal_density_method 'not measured'
_exptl_crystal_description block
_exptl_crystal_F_000 568
_exptl_crystal_size_max 0.131
_exptl_crystal_size_mid 0.106
_exptl_crystal_size_min 0.053
_refine_diff_density_max 0.231
_refine_diff_density_min -0.201
_refine_ls_extinction_coef 0.0058(5)
_refine_ls_extinction_expression Fc^*^=kFc[1+0.001xFc^2^\l^3^/sin(2\q)]^-1/4^
_refine_ls_extinction_method
;
<i>SHELXL</i> 2016/6 (Sheldrick, 2015<i>b</i>)
;
_refine_ls_goodness_of_fit_ref 1.048
_refine_ls_hydrogen_treatment refall
_refine_ls_matrix_type full
_refine_ls_number_parameters 475
_refine_ls_number_reflns 4940
_refine_ls_number_restraints 0
_refine_ls_restrained_S_all 1.048
_refine_ls_R_factor_all 0.0427
_refine_ls_R_factor_gt 0.0371
_refine_ls_shift/su_max 0.000
_refine_ls_shift/su_mean 0.000
_refine_ls_structure_factor_coef Fsqd
_refine_ls_weighting_details 'w=1/[\s^2^(Fo^2^)+(0.0455P)^2^+0.3940P] where P=(Fo^2^+2Fc^2^)/3'
_refine_ls_weighting_scheme calc
_refine_ls_wR_factor_gt 0.0928
_refine_ls_wR_factor_ref 0.0979
_reflns_number_gt 4357
_reflns_number_total 4940
_reflns_threshold_expression 'I > 2\s(I)'
_cod_data_source_file ex2041sup1.cif
_cod_data_source_block I
_cod_database_code 2243777
_shelx_space_group_comment
;
The symmetry employed for this shelxl refinement is uniquely defined
by the following loop, which should always be used as a source of
symmetry information in preference to the above space-group names.
They are only intended as comments.
;
_shelx_estimated_absorpt_t_min 0.910
_shelx_estimated_absorpt_t_max 0.962

loop_
_space_group_symop_operation_xyz
'x, y, z'
'-x, -y, -z'

loop_
_atom_site_type_symbol
_atom_site_label
_atom_site_fract_x
_atom_site_fract_y
_atom_site_fract_z
_atom_site_U_iso_or_equiv
_atom_site_adp_type
_atom_site_calc_flag
_atom_site_occupancy
_atom_site_disorder_assembly
_atom_site_disorder_group
O O1 0.46877(9) 0.14792(8) 0.46118(8) 0.0270(2) Uani d 1 . .
O O2 0.26199(10) 0.45329(9) 0.17596(9) 0.0302(2) Uani d 1 . .
O O3 0.52260(10) 0.01734(9) 0.25051(9) 0.0336(2) Uani d 1 . .
O O4 0.67552(11) 0.26355(11) -0.28302(9) 0.0390(3) Uani d 1 . .
N N1 0.46935(11) 0.27693(10) 0.44250(10) 0.0245(2) Uani d 1 . .
N N2 0.40487(11) 0.23670(10) 0.18438(10) 0.0236(2) Uani d 1 . .
N N3 0.18502(11) 0.33463(10) 0.75289(10) 0.0246(2) Uani d 1 . .
N N4 0.10816(10) 0.46224(10) 0.71745(10) 0.0243(2) Uani d 1 . .
C C1 0.33181(12) 0.36685(12) 0.43619(11) 0.0228(3) Uani d 1 . .
H H1 0.3304(15) 0.4527(15) 0.3909(13) 0.024(4) Uiso d 1 . .
C C2 0.28461(13) 0.30151(12) 0.36855(12) 0.0245(3) Uani d 1 . .
H H2 0.1901(16) 0.3188(15) 0.3945(13) 0.026(4) Uiso d 1 . .
C C3 0.31112(12) 0.34491(12) 0.23320(12) 0.0238(3) Uani d 1 . .
C C4 0.44410(13) 0.12338(12) 0.27068(12) 0.0258(3) Uani d 1 . .
C C5 0.37528(13) 0.15754(13) 0.39352(12) 0.0265(3) Uani d 1 . .
H H5 0.3347(16) 0.0972(15) 0.4409(14) 0.028(4) Uiso d 1 . .
C C6 0.25513(12) 0.37807(12) 0.55967(12) 0.0235(3) Uani d 1 . .
C C7 0.27413(13) 0.28120(13) 0.66093(12) 0.0256(3) Uani d 1 . .
H H7 0.3367(15) 0.1930(15) 0.6739(13) 0.022(4) Uiso d 1 . .
C C8 0.14996(12) 0.48910(12) 0.59946(11) 0.0228(3) Uani d 1 . .
C C9 0.16696(12) 0.27185(13) 0.87539(12) 0.0253(3) Uani d 1 . .
C C10 0.19210(14) 0.13870(14) 0.90401(13) 0.0289(3) Uani d 1 . .
H H10 0.2233(16) 0.0892(15) 0.8422(14) 0.028(4) Uiso d 1 . .
C C11 0.17540(14) 0.07874(15) 1.02412(14) 0.0345(3) Uani d 1 . .
H H11 0.1937(18) -0.0118(19) 1.0384(16) 0.044(5) Uiso d 1 . .
C C12 0.13366(14) 0.15145(16) 1.11359(13) 0.0355(3) Uani d 1 . .
H H12 0.1232(18) 0.1059(18) 1.1967(17) 0.044(5) Uiso d 1 . .
C C13 0.10923(14) 0.28455(15) 1.08380(13) 0.0331(3) Uani d 1 . .
H H13 0.0795(18) 0.3375(17) 1.1455(16) 0.043(5) Uiso d 1 . .
C C14 0.12613(13) 0.34511(14) 0.96421(12) 0.0281(3) Uani d 1 . .
H H14 0.1116(16) 0.4389(17) 0.9412(14) 0.034(4) Uiso d 1 . .
C C15 0.08571(12) 0.62188(12) 0.53116(12) 0.0241(3) Uani d 1 . .
C C16 0.03690(14) 0.72978(13) 0.58761(13) 0.0285(3) Uani d 1 . .
H H16 0.0510(16) 0.7157(15) 0.6670(15) 0.028(4) Uiso d 1 . .
C C17 -0.02833(15) 0.85474(14) 0.52723(15) 0.0351(3) Uani d 1 . .
H H17 -0.0626(18) 0.9299(18) 0.5673(15) 0.041(5) Uiso d 1 . .
C C18 -0.04373(15) 0.87516(15) 0.40921(15) 0.0386(4) Uani d 1 . .
H H18 -0.088(2) 0.962(2) 0.3644(17) 0.052(5) Uiso d 1 . .
C C19 0.00554(15) 0.76944(15) 0.35259(14) 0.0361(3) Uani d 1 . .
H H19 -0.0036(18) 0.7840(17) 0.2689(17) 0.043(5) Uiso d 1 . .
C C20 0.06899(13) 0.64321(14) 0.41334(13) 0.0289(3) Uani d 1 . .
H H20 0.1000(16) 0.5690(16) 0.3741(15) 0.032(4) Uiso d 1 . .
C C21 0.56878(12) 0.29685(13) 0.34556(12) 0.0250(3) Uani d 1 . .
C C22 0.56937(14) 0.42275(14) 0.30470(14) 0.0318(3) Uani d 1 . .
H H22 0.5019(17) 0.4971(17) 0.3399(15) 0.033(4) Uiso d 1 . .
C C23 0.66806(15) 0.44335(16) 0.21469(15) 0.0373(3) Uani d 1 . .
H H23 0.6673(18) 0.5311(19) 0.1846(16) 0.043(5) Uiso d 1 . .
C C24 0.76798(14) 0.33984(16) 0.16605(15) 0.0375(3) Uani d 1 . .
H H24 0.838(2) 0.3552(18) 0.1016(17) 0.049(5) Uiso d 1 . .
C C25 0.76971(14) 0.21467(15) 0.20983(14) 0.0347(3) Uani d 1 . .
H H25 0.8426(18) 0.1395(18) 0.1773(16) 0.040(5) Uiso d 1 . .
C C26 0.67152(13) 0.19190(14) 0.29954(13) 0.0295(3) Uani d 1 . .
H H26 0.6735(17) 0.1023(17) 0.3297(15) 0.035(4) Uiso d 1 . .
C C27 0.46908(12) 0.24495(12) 0.06130(11) 0.0233(3) Uani d 1 . .
C C28 0.54580(14) 0.31853(13) 0.01970(12) 0.0279(3) Uani d 1 . .
H H28 0.5515(17) 0.3678(17) 0.0727(16) 0.038(4) Uiso d 1 . .
C C29 0.61394(14) 0.32202(14) -0.09549(13) 0.0310(3) Uani d 1 . .
H H29 0.6701(17) 0.3686(17) -0.1243(15) 0.037(4) Uiso d 1 . .
C C30 0.60485(13) 0.25230(13) -0.16986(12) 0.0281(3) Uani d 1 . .
C C31 0.52736(13) 0.17974(13) -0.12874(12) 0.0272(3) Uani d 1 . .
H H31 0.5212(16) 0.1302(16) -0.1811(15) 0.033(4) Uiso d 1 . .
C C32 0.45934(13) 0.17575(13) -0.01174(12) 0.0251(3) Uani d 1 . .
H H32 0.4043(16) 0.1249(15) 0.0197(14) 0.026(4) Uiso d 1 . .
C C33 0.67512(19) 0.1895(2) -0.36073(16) 0.0462(4) Uani d 1 . .
H H33A 0.587(2) 0.219(2) -0.3788(19) 0.063(6) Uiso d 1 . .
H H33B 0.710(2) 0.090(2) -0.3253(19) 0.062(6) Uiso d 1 . .
H H33C 0.731(2) 0.209(2) -0.4359(19) 0.056(6) Uiso d 1 . .

loop_
_atom_site_aniso_label
_atom_site_aniso_U_11
_atom_site_aniso_U_22
_atom_site_aniso_U_33
_atom_site_aniso_U_12
_atom_site_aniso_U_13
_atom_site_aniso_U_23
O1 0.0298(5) 0.0207(4) 0.0256(5) -0.0064(4) -0.0054(4) -0.0018(4)
O2 0.0324(5) 0.0225(5) 0.0320(5) -0.0048(4) -0.0113(4) -0.0039(4)
O3 0.0408(6) 0.0213(5) 0.0303(5) -0.0045(4) -0.0039(4) -0.0070(4)
O4 0.0393(6) 0.0507(7) 0.0265(5) -0.0213(5) 0.0036(5) -0.0087(5)
N1 0.0233(5) 0.0207(5) 0.0256(6) -0.0052(4) -0.0043(4) -0.0041(4)
N2 0.0254(5) 0.0220(5) 0.0219(6) -0.0075(4) -0.0032(4) -0.0056(4)
N3 0.0244(5) 0.0212(5) 0.0224(6) -0.0050(4) -0.0017(4) -0.0040(4)
N4 0.0231(5) 0.0218(5) 0.0244(6) -0.0057(4) -0.0032(4) -0.0048(4)
C1 0.0214(6) 0.0211(6) 0.0221(6) -0.0048(5) -0.0033(5) -0.0044(5)
C2 0.0218(6) 0.0245(7) 0.0250(7) -0.0069(5) -0.0019(5) -0.0067(5)
C3 0.0220(6) 0.0224(6) 0.0276(7) -0.0071(5) -0.0063(5) -0.0062(5)
C4 0.0286(7) 0.0221(6) 0.0263(7) -0.0100(5) -0.0041(5) -0.0044(5)
C5 0.0291(7) 0.0232(6) 0.0256(7) -0.0105(6) -0.0019(6) -0.0041(5)
C6 0.0227(6) 0.0225(6) 0.0232(6) -0.0066(5) -0.0023(5) -0.0062(5)
C7 0.0255(6) 0.0224(7) 0.0234(7) -0.0049(5) -0.0010(5) -0.0061(5)
C8 0.0221(6) 0.0220(6) 0.0237(6) -0.0075(5) -0.0031(5) -0.0062(5)
C9 0.0208(6) 0.0268(7) 0.0240(7) -0.0074(5) -0.0026(5) -0.0024(5)
C10 0.0273(7) 0.0271(7) 0.0283(7) -0.0083(5) -0.0041(6) -0.0038(6)
C11 0.0282(7) 0.0302(8) 0.0356(8) -0.0083(6) -0.0051(6) 0.0024(6)
C12 0.0273(7) 0.0434(9) 0.0257(7) -0.0110(6) -0.0023(6) 0.0019(6)
C13 0.0236(6) 0.0436(8) 0.0263(7) -0.0091(6) 0.0000(6) -0.0088(6)
C14 0.0230(6) 0.0298(7) 0.0275(7) -0.0077(5) -0.0003(5) -0.0072(5)
C15 0.0191(6) 0.0227(6) 0.0276(7) -0.0064(5) -0.0023(5) -0.0051(5)
C16 0.0284(7) 0.0255(7) 0.0289(7) -0.0103(6) 0.0002(6) -0.0060(5)
C17 0.0313(7) 0.0218(7) 0.0439(9) -0.0061(6) -0.0002(6) -0.0066(6)
C18 0.0310(7) 0.0262(7) 0.0467(9) -0.0049(6) -0.0104(7) 0.0040(6)
C19 0.0314(7) 0.0390(8) 0.0339(8) -0.0103(6) -0.0133(6) 0.0008(6)
C20 0.0240(6) 0.0301(7) 0.0314(7) -0.0074(5) -0.0071(6) -0.0068(6)
C21 0.0212(6) 0.0284(7) 0.0240(6) -0.0072(5) -0.0069(5) -0.0039(5)
C22 0.0249(7) 0.0302(7) 0.0404(8) -0.0098(6) -0.0064(6) -0.0075(6)
C23 0.0283(7) 0.0354(8) 0.0483(9) -0.0157(6) -0.0081(7) -0.0013(7)
C24 0.0238(7) 0.0463(9) 0.0398(9) -0.0157(6) -0.0042(6) -0.0021(7)
C25 0.0219(7) 0.0401(8) 0.0354(8) -0.0068(6) -0.0023(6) -0.0084(6)
C26 0.0226(6) 0.0290(7) 0.0310(7) -0.0048(5) -0.0057(6) -0.0044(6)
C27 0.0231(6) 0.0228(6) 0.0209(6) -0.0060(5) -0.0039(5) -0.0043(5)
C28 0.0322(7) 0.0268(7) 0.0274(7) -0.0127(6) -0.0078(6) -0.0045(5)
C29 0.0332(7) 0.0310(7) 0.0312(7) -0.0173(6) -0.0061(6) -0.0007(6)
C30 0.0259(6) 0.0300(7) 0.0224(7) -0.0077(5) -0.0028(5) -0.0026(5)
C31 0.0274(7) 0.0284(7) 0.0258(7) -0.0083(5) -0.0053(6) -0.0086(5)
C32 0.0236(6) 0.0236(6) 0.0280(7) -0.0084(5) -0.0047(5) -0.0055(5)
C33 0.0416(9) 0.0681(13) 0.0281(8) -0.0206(9) 0.0018(7) -0.0166(8)

loop_
_atom_type_symbol
_atom_type_description
_atom_type_scat_dispersion_real
_atom_type_scat_dispersion_imag
_atom_type_scat_source
C C 0.0181 0.0091 'International Tables Vol C Tables 4.2.6.8 and 6.1.1.4'
H H 0.0000 0.0000 'International Tables Vol C Tables 4.2.6.8 and 6.1.1.4'
N N 0.0311 0.0180 'International Tables Vol C Tables 4.2.6.8 and 6.1.1.4'
O O 0.0492 0.0322 'International Tables Vol C Tables 4.2.6.8 and 6.1.1.4'

loop_
_geom_angle_atom_site_label_1
_geom_angle_atom_site_label_2
_geom_angle_atom_site_label_3
_geom_angle_site_symmetry_1
_geom_angle_site_symmetry_3
_geom_angle
_geom_angle_publ_flag
N1 O1 C5 . . 107.88(9) ?
C30 O4 C33 . . 117.49(12) ?
C21 N1 O1 . . 112.08(10) ?
C21 N1 C1 . . 118.58(10) ?
O1 N1 C1 . . 104.26(9) ?
C4 N2 C3 . . 112.73(11) ?
C4 N2 C27 . . 122.68(11) ?
C3 N2 C27 . . 123.94(10) ?
N4 N3 C7 . . 112.51(11) ?
N4 N3 C9 . . 120.07(10) ?
C7 N3 C9 . . 127.42(11) ?
C8 N4 N3 . . 104.61(10) ?
N1 C1 C6 . . 110.28(10) ?
N1 C1 C2 . . 103.54(10) ?
C6 C1 C2 . . 112.28(11) ?
N1 C1 H1 . . 108.2(9) ?
C6 C1 H1 . . 110.3(9) ?
C2 C1 H1 . . 112.0(9) ?
C5 C2 C3 . . 105.11(10) ?
C5 C2 C1 . . 103.42(10) ?
C3 C2 C1 . . 112.44(10) ?
C5 C2 H2 . . 114.6(9) ?
C3 C2 H2 . . 109.0(9) ?
C1 C2 H2 . . 112.1(9) ?
O2 C3 N2 . . 124.77(12) ?
O2 C3 C2 . . 126.87(12) ?
N2 C3 C2 . . 108.36(10) ?
O3 C4 N2 . . 125.05(13) ?
O3 C4 C5 . . 126.56(12) ?
N2 C4 C5 . . 108.36(11) ?
O1 C5 C2 . . 106.71(10) ?
O1 C5 C4 . . 110.42(11) ?
C2 C5 C4 . . 105.31(11) ?
O1 C5 H5 . . 106.3(9) ?
C2 C5 H5 . . 116.3(9) ?
C4 C5 H5 . . 111.7(9) ?
C7 C6 C8 . . 104.76(11) ?
C7 C6 C1 . . 126.68(11) ?
C8 C6 C1 . . 128.55(12) ?
N3 C7 C6 . . 106.86(11) ?
N3 C7 H7 . . 121.3(9) ?
C6 C7 H7 . . 131.8(9) ?
N4 C8 C6 . . 111.26(11) ?
N4 C8 C15 . . 118.98(11) ?
C6 C8 C15 . . 129.76(12) ?
C14 C9 C10 . . 121.14(13) ?
C14 C9 N3 . . 119.11(12) ?
C10 C9 N3 . . 119.75(12) ?
C9 C10 C11 . . 118.96(13) ?
C9 C10 H10 . . 120.1(9) ?
C11 C10 H10 . . 120.9(10) ?
C12 C11 C10 . . 120.31(14) ?
C12 C11 H11 . . 124.3(11) ?
C10 C11 H11 . . 115.4(11) ?
C11 C12 C13 . . 120.17(14) ?
C11 C12 H12 . . 117.9(11) ?
C13 C12 H12 . . 121.9(11) ?
C14 C13 C12 . . 119.92(14) ?
C14 C13 H13 . . 118.7(11) ?
C12 C13 H13 . . 121.4(11) ?
C9 C14 C13 . . 119.49(13) ?
C9 C14 H14 . . 119.3(9) ?
C13 C14 H14 . . 121.2(9) ?
C20 C15 C16 . . 118.93(13) ?
C20 C15 C8 . . 121.98(12) ?
C16 C15 C8 . . 119.08(12) ?
C17 C16 C15 . . 120.27(14) ?
C17 C16 H16 . . 120.8(9) ?
C15 C16 H16 . . 119.0(9) ?
C16 C17 C18 . . 120.35(14) ?
C16 C17 H17 . . 119.9(10) ?
C18 C17 H17 . . 119.7(10) ?
C19 C18 C17 . . 119.65(14) ?
C19 C18 H18 . . 118.2(12) ?
C17 C18 H18 . . 122.2(12) ?
C18 C19 C20 . . 120.39(14) ?
C18 C19 H19 . . 119.6(11) ?
C20 C19 H19 . . 120.0(11) ?
C19 C20 C15 . . 120.39(13) ?
C19 C20 H20 . . 119.9(10) ?
C15 C20 H20 . . 119.7(10) ?
C26 C21 C22 . . 119.39(13) ?
C26 C21 N1 . . 121.46(12) ?
C22 C21 N1 . . 118.85(12) ?
C23 C22 C21 . . 119.91(14) ?
C23 C22 H22 . . 119.0(10) ?
C21 C22 H22 . . 121.0(10) ?
C24 C23 C22 . . 120.74(14) ?
C24 C23 H23 . . 119.2(11) ?
C22 C23 H23 . . 120.0(11) ?
C25 C24 C23 . . 119.17(14) ?
C25 C24 H24 . . 120.5(11) ?
C23 C24 H24 . . 120.4(11) ?
C24 C25 C26 . . 121.04(14) ?
C24 C25 H25 . . 119.7(10) ?
C26 C25 H25 . . 119.3(10) ?
C25 C26 C21 . . 119.67(13) ?
C25 C26 H26 . . 120.3(10) ?
C21 C26 H26 . . 120.0(10) ?
C32 C27 C28 . . 120.90(12) ?
C32 C27 N2 . . 120.45(12) ?
C28 C27 N2 . . 118.57(11) ?
C29 C28 C27 . . 119.68(12) ?
C29 C28 H28 . . 120.3(10) ?
C27 C28 H28 . . 120.0(10) ?
C28 C29 C30 . . 119.83(13) ?
C28 C29 H29 . . 120.8(10) ?
C30 C29 H29 . . 119.3(10) ?
O4 C30 C31 . . 124.41(13) ?
O4 C30 C29 . . 115.05(12) ?
C31 C30 C29 . . 120.53(13) ?
C30 C31 C32 . . 119.40(12) ?
C30 C31 H31 . . 120.6(10) ?
C32 C31 H31 . . 120.0(10) ?
C27 C32 C31 . . 119.65(12) ?
C27 C32 H32 . . 119.3(9) ?
C31 C32 H32 . . 121.1(9) ?
O4 C33 H33A . . 110.8(13) ?
O4 C33 H33B . . 111.9(12) ?
H33A C33 H33B . . 109.9(18) ?
O4 C33 H33C . . 105.6(12) ?
H33A C33 H33C . . 107.3(17) ?
H33B C33 H33C . . 111.2(17) ?

loop_
_geom_bond_atom_site_label_1
_geom_bond_atom_site_label_2
_geom_bond_site_symmetry_2
_geom_bond_distance
_geom_bond_publ_flag
O1 N1 . 1.4440(14) ?
O1 C5 . 1.4511(16) ?
O2 C3 . 1.2032(16) ?
O3 C4 . 1.2073(16) ?
O4 C30 . 1.3694(17) ?
O4 C33 . 1.420(2) ?
N1 C21 . 1.4329(17) ?
N1 C1 . 1.4748(16) ?
N2 C4 . 1.3875(17) ?
N2 C3 . 1.3993(16) ?
N2 C27 . 1.4400(17) ?
N3 N4 . 1.3559(15) ?
N3 C7 . 1.3580(17) ?
N3 C9 . 1.4257(16) ?
N4 C8 . 1.3389(17) ?
C1 C6 . 1.4965(18) ?
C1 C2 . 1.5570(17) ?
C1 H1 . 0.978(16) ?
C2 C5 . 1.5204(18) ?
C2 C3 . 1.5205(18) ?
C2 H2 . 0.992(16) ?
C4 C5 . 1.5237(19) ?
C5 H5 . 0.969(16) ?
C6 C7 . 1.3757(19) ?
C6 C8 . 1.4192(17) ?
C7 H7 . 0.954(15) ?
C8 C15 . 1.4742(18) ?
C9 C14 . 1.3874(19) ?
C9 C10 . 1.3886(19) ?
C10 C11 . 1.392(2) ?
C10 H10 . 0.951(16) ?
C11 C12 . 1.388(2) ?
C11 H11 . 0.945(19) ?
C12 C13 . 1.390(2) ?
C12 H12 . 0.976(19) ?
C13 C14 . 1.389(2) ?
C13 H13 . 0.978(18) ?
C14 H14 . 0.986(17) ?
C15 C20 . 1.3905(19) ?
C15 C16 . 1.4034(18) ?
C16 C17 . 1.382(2) ?
C16 H16 . 0.949(16) ?
C17 C18 . 1.390(2) ?
C17 H17 . 0.982(18) ?
C18 C19 . 1.383(2) ?
C18 H18 . 0.97(2) ?
C19 C20 . 1.389(2) ?
C19 H19 . 0.978(19) ?
C20 H20 . 0.972(17) ?
C21 C26 . 1.3939(19) ?
C21 C22 . 1.397(2) ?
C22 C23 . 1.387(2) ?
C22 H22 . 0.981(17) ?
C23 C24 . 1.385(2) ?
C23 H23 . 0.970(19) ?
C24 C25 . 1.382(2) ?
C24 H24 . 0.99(2) ?
C25 C26 . 1.389(2) ?
C25 H25 . 0.994(18) ?
C26 H26 . 0.985(17) ?
C27 C32 . 1.3815(18) ?
C27 C28 . 1.3877(19) ?
C28 C29 . 1.375(2) ?
C28 H28 . 0.986(18) ?
C29 C30 . 1.395(2) ?
C29 H29 . 0.950(18) ?
C30 C31 . 1.386(2) ?
C31 C32 . 1.393(2) ?
C31 H31 . 0.985(17) ?
C32 H32 . 0.979(16) ?
C33 H33A . 0.98(2) ?
C33 H33B . 1.03(2) ?
C33 H33C . 0.98(2) ?

loop_
_geom_hbond_atom_site_label_D
_geom_hbond_atom_site_label_H
_geom_hbond_atom_site_label_A
_geom_hbond_site_symmetry_A
_geom_hbond_distance_DH
_geom_hbond_distance_HA
_geom_hbond_distance_DA
_geom_hbond_angle_DHA
C2 H2 Cg5 2_566 0.992(16) 2.817(19) 3.7292(17) 153.2(12)
C7 H7 O3 2_656 0.954(15) 2.329(15) 3.2666(16) 167.4(12)
C22 H22 O4 2_665 0.981(17) 2.648(17) 3.4762(18) 142.3(13)
C23 H23 Cg7 2_665 0.970(19) 2.97(2) 3.6086(18) 124.2(16)
C28 H28 Cg6 1_555 0.986(18) 2.66(2) 3.4522(17) 138.1(14)
C29 H29 O2 2_665 0.950(18) 2.374(18) 3.2803(17) 159.3(14)
C31 H31 O3 2_655 0.985(17) 2.360(17) 3.3133(17) 162.5(14)
C32 H32 Cg4 1_554 0.979(16) 2.71(2) 3.3750(18) 125.3(12)
C33 H33A N1 1_554 0.98(2) 2.58(2) 3.393(2) 140.6(17)

loop_
_geom_torsion_atom_site_label_1
_geom_torsion_atom_site_label_2
_geom_torsion_atom_site_label_3
_geom_torsion_atom_site_label_4
_geom_torsion_site_symmetry_1
_geom_torsion_site_symmetry_2
_geom_torsion_site_symmetry_3
_geom_torsion_site_symmetry_4
_geom_torsion
_geom_torsion_publ_flag
C5 O1 N1 C21 . . . . -93.40(11) ?
C5 O1 N1 C1 . . . . 36.07(12) ?
C7 N3 N4 C8 . . . . 0.44(14) ?
C9 N3 N4 C8 . . . . -179.62(11) ?
C21 N1 C1 C6 . . . . -151.26(11) ?
O1 N1 C1 C6 . . . . 83.28(11) ?
C21 N1 C1 C2 . . . . 88.43(13) ?
O1 N1 C1 C2 . . . . -37.03(12) ?
N1 C1 C2 C5 . . . . 24.76(12) ?
C6 C1 C2 C5 . . . . -94.18(12) ?
N1 C1 C2 C3 . . . . -88.10(12) ?
C6 C1 C2 C3 . . . . 152.95(11) ?
C4 N2 C3 O2 . . . . -179.52(12) ?
C27 N2 C3 O2 . . . . 9.52(19) ?
C4 N2 C3 C2 . . . . 1.03(14) ?
C27 N2 C3 C2 . . . . -169.93(11) ?
C5 C2 C3 O2 . . . . -178.08(13) ?
C1 C2 C3 O2 . . . . -66.26(17) ?
C5 C2 C3 N2 . . . . 1.36(13) ?
C1 C2 C3 N2 . . . . 113.18(11) ?
C3 N2 C4 O3 . . . . 179.04(13) ?
C27 N2 C4 O3 . . . . -9.9(2) ?
C3 N2 C4 C5 . . . . -3.01(15) ?
C27 N2 C4 C5 . . . . 168.09(11) ?
N1 O1 C5 C2 . . . . -19.58(12) ?
N1 O1 C5 C4 . . . . 94.36(11) ?
C3 C2 C5 O1 . . . . 114.40(11) ?
C1 C2 C5 O1 . . . . -3.69(13) ?
C3 C2 C5 C4 . . . . -2.97(13) ?
C1 C2 C5 C4 . . . . -121.07(11) ?
O3 C4 C5 O1 . . . . 66.77(17) ?
N2 C4 C5 O1 . . . . -111.15(11) ?
O3 C4 C5 C2 . . . . -178.40(13) ?
N2 C4 C5 C2 . . . . 3.68(14) ?
N1 C1 C6 C7 . . . . -33.17(18) ?
C2 C1 C6 C7 . . . . 81.74(16) ?
N1 C1 C6 C8 . . . . 145.50(13) ?
C2 C1 C6 C8 . . . . -99.60(15) ?
N4 N3 C7 C6 . . . . -0.12(15) ?
C9 N3 C7 C6 . . . . 179.94(12) ?
C8 C6 C7 N3 . . . . -0.22(14) ?
C1 C6 C7 N3 . . . . 178.70(12) ?
N3 N4 C8 C6 . . . . -0.58(14) ?
N3 N4 C8 C15 . . . . 179.64(11) ?
C7 C6 C8 N4 . . . . 0.51(15) ?
C1 C6 C8 N4 . . . . -178.38(12) ?
C7 C6 C8 C15 . . . . -179.73(13) ?
C1 C6 C8 C15 . . . . 1.4(2) ?
N4 N3 C9 C14 . . . . -32.70(18) ?
C7 N3 C9 C14 . . . . 147.23(13) ?
N4 N3 C9 C10 . . . . 148.20(12) ?
C7 N3 C9 C10 . . . . -31.9(2) ?
C14 C9 C10 C11 . . . . 0.2(2) ?
N3 C9 C10 C11 . . . . 179.26(12) ?
C9 C10 C11 C12 . . . . 0.3(2) ?
C10 C11 C12 C13 . . . . -0.5(2) ?
C11 C12 C13 C14 . . . . 0.2(2) ?
C10 C9 C14 C13 . . . . -0.4(2) ?
N3 C9 C14 C13 . . . . -179.52(12) ?
C12 C13 C14 C9 . . . . 0.2(2) ?
N4 C8 C15 C20 . . . . -145.50(13) ?
C6 C8 C15 C20 . . . . 34.8(2) ?
N4 C8 C15 C16 . . . . 32.83(18) ?
C6 C8 C15 C16 . . . . -146.91(14) ?
C20 C15 C16 C17 . . . . 0.9(2) ?
C8 C15 C16 C17 . . . . -177.43(12) ?
C15 C16 C17 C18 . . . . -1.4(2) ?
C16 C17 C18 C19 . . . . 0.6(2) ?
C17 C18 C19 C20 . . . . 0.6(2) ?
C18 C19 C20 C15 . . . . -1.1(2) ?
C16 C15 C20 C19 . . . . 0.3(2) ?
C8 C15 C20 C19 . . . . 178.64(13) ?
O1 N1 C21 C26 . . . . -15.87(16) ?
C1 N1 C21 C26 . . . . -137.45(12) ?
O1 N1 C21 C22 . . . . 170.53(11) ?
C1 N1 C21 C22 . . . . 48.95(16) ?
C26 C21 C22 C23 . . . . 3.3(2) ?
N1 C21 C22 C23 . . . . 177.07(13) ?
C21 C22 C23 C24 . . . . -1.2(2) ?
C22 C23 C24 C25 . . . . -1.2(2) ?
C23 C24 C25 C26 . . . . 1.5(2) ?
C24 C25 C26 C21 . . . . 0.6(2) ?
C22 C21 C26 C25 . . . . -3.0(2) ?
N1 C21 C26 C25 . . . . -176.59(12) ?
C4 N2 C27 C32 . . . . 68.77(17) ?
C3 N2 C27 C32 . . . . -121.14(14) ?
C4 N2 C27 C28 . . . . -108.13(14) ?
C3 N2 C27 C28 . . . . 61.95(17) ?
C32 C27 C28 C29 . . . . -0.5(2) ?
N2 C27 C28 C29 . . . . 176.40(12) ?
C27 C28 C29 C30 . . . . 0.4(2) ?
C33 O4 C30 C31 . . . . -3.9(2) ?
C33 O4 C30 C29 . . . . 176.95(14) ?
C28 C29 C30 O4 . . . . 179.37(12) ?
C28 C29 C30 C31 . . . . 0.2(2) ?
O4 C30 C31 C32 . . . . -179.77(12) ?
C29 C30 C31 C32 . . . . -0.7(2) ?
C28 C27 C32 C31 . . . . 0.0(2) ?
N2 C27 C32 C31 . . . . -176.82(11) ?
C30 C31 C32 C27 . . . . 0.6(2) ?

_cod_database_fobs_code 2243777
